data_7250999
loop_
_publ_author_name
'Marasinghe, Aloka A.'
'Averkiev, Boris B.'
'Aaker\"oy, Christer B.'

_publ_section_title
;
 Examining intermolecular interactions in crystal structures of
 amide-substituted 2-aminopyrimidine derivatives
;
_journal_issue 43
_journal_name_full CrystEngComm
_journal_page_first 7000
_journal_page_last 7011
_journal_paper_doi 10.1039/D5CE00839E
_journal_volume 27
_journal_year 2025
_chemical_formula_moiety 'C10 H14 Cl N3 O'
_chemical_formula_sum 'C10 H14 Cl N3 O'
_chemical_formula_weight 227.69
_chemical_melting_point 368(3)
_chemical_name_systematic N-(5-chloropyrimidin-2-yl)hexanamide
_space_group_crystal_system monoclinic
_space_group_IT_number 14
_space_group_name_Hall '-P 2yn'
_space_group_name_H-M_alt 'P 1 21/n 1'
_atom_sites_solution_hydrogens mixed
_atom_sites_solution_primary dual
_audit_creation_date 2024-09-18
_audit_creation_method
;
Olex2 1.5-ac5-024
(compiled 2022.04.12 svn.rca3783a0 for Rigaku Oxford Diffraction, GUI svn.r6498)
;
_audit_update_record
;
2025-08-25 deposited with the CCDC.	2025-10-02 downloaded from the CCDC.
;
_cell_angle_alpha 90
_cell_angle_beta 104.1198(16)
_cell_angle_gamma 90
_cell_formula_units_Z 4
_cell_length_a 11.8655(2)
_cell_length_b 4.92610(8)
_cell_length_c 20.0131(3)
_cell_measurement_reflns_used 5165
_cell_measurement_temperature 210.00(10)
_cell_measurement_theta_max 79.6410
_cell_measurement_theta_min 3.9550
_cell_volume 1134.44(3)
_computing_cell_refinement 'CrysAlisPro 1.171.43.133a (Rigaku OD, 2024)'
_computing_data_collection 'CrysAlisPro 1.171.43.133a (Rigaku OD, 2024)'
_computing_data_reduction 'CrysAlisPro 1.171.43.133a (Rigaku OD, 2024)'
_computing_molecular_graphics 'Olex2 1.5-ac5-024 (Dolomanov et al., 2009)'
_computing_publication_material 'Olex2 1.5-ac5-024 (Dolomanov et al., 2009)'
_computing_structure_refinement 'SHELXL 2018/3 (Sheldrick, 2015)'
_computing_structure_solution 'SHELXT  (Sheldrick, 2015)'
_diffrn_ambient_environment N~2~
_diffrn_ambient_temperature 210.00(10)
_diffrn_detector 'Hybrid Pixel Array Detector'
_diffrn_detector_area_resol_mean 10.0000
_diffrn_detector_type HyPix
_diffrn_measured_fraction_theta_full 1.000
_diffrn_measured_fraction_theta_max 0.979
_diffrn_measurement_details
;
List of Runs (angles in degrees, time in seconds):

  # Type    Start    End  Width  t~exp~   \w     \q     \k     \f   Frames
#--------------------------------------------------------------------------
  1  \w    -76.00 -19.00   0.50    3.00    --  -48.07  91.00 -62.00  114
  2  \w    -13.00  24.00   0.50    3.00    --  -48.07  91.00 -62.00   74
  3  \w     -4.00  53.00   0.50    3.00    --   48.07 -91.00-176.00  114
  4  \w    -74.00 -48.00   0.50   14.00    --  -91.75  91.00 -62.00   52
  5  \w     63.00 102.00   0.50   14.00    --  113.25 -91.00-176.00   78
  6  \w    106.00 178.00   0.50   14.00    --  113.25  91.00 -62.00  144
  7  \w    -24.00  27.00   0.50    3.00    --  -48.07  19.00-150.00  102
  8  \w   -117.00 -73.00   0.50    3.00    --  -48.07-125.00 -30.00   88
  9  \w   -116.00 -74.00   0.50    3.00    --  -48.07-125.00  60.00   84
 10  \w   -118.00 -73.00   0.50    3.00    --  -48.07-125.00-180.00   90
 11  \w   -149.00-107.00   0.50   14.00    --  -91.75 -91.00-176.00   84
 12  \w     48.00  95.00   0.50   14.00    --  113.25 -77.00-150.00   94
 13  \w     63.00  95.00   0.50   14.00    --  113.25 -77.00 -90.00   64
 14  \w     58.00 101.00   0.50   14.00    --  113.25-125.00  30.00   86
 15  \w     54.00 111.00   0.50   14.00    --  113.25-125.00  60.00  114
 16  \w     45.00  70.00   0.50   14.00    --  113.25 -61.00-120.00   50
 17  \w     56.00  82.00   0.50   14.00    --  113.25 -77.00  60.00   52
 18  \w     42.00  67.00   0.50   14.00    --  113.25 -61.00  90.00   50
 19  \w     42.00  69.00   0.50   14.00    --  113.25 -61.00-150.00   54
 20  \w     46.00  72.00   0.50   14.00    --  113.25 -94.00-150.00   52
 21  \w    100.00 130.00   0.50   14.00    --  113.25  15.00-120.00   60
 22  \w    114.00 177.00   0.50   14.00    --  113.25  15.00-150.00  126
 23  \w     45.00  71.00   0.50   14.00    --  113.25 -61.00  60.00   52
 24  \w    135.00 166.00   0.50   14.00    --  113.25  15.00-120.00   62
 25  \w     75.00 101.00   0.50   14.00    --  113.25 -94.00-150.00   52
 26  \w     45.00  70.00   0.50   14.00    --  113.25 -61.00 -90.00   50
 27  \w    103.00 137.00   0.50   14.00    --  113.25  15.00  30.00   68
 28  \w    151.00 178.00   0.50   14.00    --  113.25 125.00  30.00   54
 29  \w     42.00  71.00   0.50   14.00    --  113.25 -61.00 -60.00   58
 30  \w     43.00  68.00   0.50   14.00    --  113.25 -61.00  30.00   50
 31  \w     43.00  69.00   0.50   14.00    --  113.25 -77.00   0.00   52
;
_diffrn_measurement_device 'four-circle diffractometer'
_diffrn_measurement_device_type 'XtaLAB Synergy, Dualflex, HyPix'
_diffrn_measurement_method '\w scans'
_diffrn_orient_matrix_type 'CrysAlisPro convention (1999,Acta A55,543-557)'
_diffrn_orient_matrix_UB_11 0.1178300000
_diffrn_orient_matrix_UB_12 -0.1410423000
_diffrn_orient_matrix_UB_13 0.0056789000
_diffrn_orient_matrix_UB_21 -0.0431735000
_diffrn_orient_matrix_UB_22 -0.2491124000
_diffrn_orient_matrix_UB_23 0.0331243000
_diffrn_orient_matrix_UB_31 -0.0465926000
_diffrn_orient_matrix_UB_32 -0.1258038000
_diffrn_orient_matrix_UB_33 -0.0719299000
_diffrn_radiation_monochromator mirror
_diffrn_radiation_probe x-ray
_diffrn_radiation_type 'Cu K\a'
_diffrn_radiation_wavelength 1.54184
_diffrn_reflns_av_R_equivalents 0.0214
_diffrn_reflns_av_unetI/netI 0.0242
_diffrn_reflns_Laue_measured_fraction_full 1.000
_diffrn_reflns_Laue_measured_fraction_max 0.979
_diffrn_reflns_limit_h_max 14
_diffrn_reflns_limit_h_min -15
_diffrn_reflns_limit_k_max 4
_diffrn_reflns_limit_k_min -6
_diffrn_reflns_limit_l_max 20
_diffrn_reflns_limit_l_min -25
_diffrn_reflns_number 8403
_diffrn_reflns_point_group_measured_fraction_full 1.000
_diffrn_reflns_point_group_measured_fraction_max 0.979
_diffrn_reflns_theta_full 67.684
_diffrn_reflns_theta_max 80.012
_diffrn_reflns_theta_min 3.959
_diffrn_source 'micro-focus sealed X-ray tube'
_diffrn_source_type 'PhotonJet (Cu) X-ray Source'
_exptl_absorpt_coefficient_mu 2.811
_exptl_absorpt_correction_T_max 1.00000
_exptl_absorpt_correction_T_min 0.94981
_exptl_absorpt_correction_type multi-scan
_exptl_absorpt_process_details
;
CrysAlisPro 1.171.43.133a (Rigaku Oxford Diffraction, 2024)
Empirical absorption correction using spherical harmonics,
implemented in SCALE3 ABSPACK scaling algorithm.
;
_exptl_crystal_colour colourless
_exptl_crystal_colour_primary colourless
_exptl_crystal_density_diffrn 1.333
_exptl_crystal_description needle
_exptl_crystal_F_000 480
_exptl_crystal_recrystallization_method 'crystallized from acetonitrile'
_exptl_crystal_size_max 0.121
_exptl_crystal_size_mid 0.025
_exptl_crystal_size_min 0.014
_refine_diff_density_max 0.199
_refine_diff_density_min -0.232
_refine_diff_density_rms 0.041
_refine_ls_extinction_method none
_refine_ls_goodness_of_fit_ref 1.050
_refine_ls_hydrogen_treatment mixed
_refine_ls_matrix_type full
_refine_ls_number_parameters 141
_refine_ls_number_reflns 2430
_refine_ls_number_restraints 0
_refine_ls_restrained_S_all 1.050
_refine_ls_R_factor_all 0.0349
_refine_ls_R_factor_gt 0.0319
_refine_ls_shift/su_max 0.001
_refine_ls_shift/su_mean 0.000
_refine_ls_structure_factor_coef Fsqd
_refine_ls_weighting_details 'w=1/[\s^2^(Fo^2^)+(0.0470P)^2^+0.2185P] where P=(Fo^2^+2Fc^2^)/3'
_refine_ls_weighting_scheme calc
_refine_ls_wR_factor_gt 0.0879
_refine_ls_wR_factor_ref 0.0902
_reflns_Friedel_coverage 0.000
_reflns_number_gt 2201
_reflns_number_total 2430
_reflns_threshold_expression 'I > 2\s(I)'
_cod_data_source_file d5ce00839e2.cif
_cod_data_source_block exp_930_auto
_cod_depositor_comments
;
The following automatic conversions were performed:

data item '_chemical_melting_point' value '366-371' was changed to
'368(3)' -- the average value was taken and precision was estimated.

Automatic conversion script
Id: cif_fix_values 8170 2020-07-09 18:12:32Z antanas 

 Adding full bibliography for 7250982--7251002.cif.
;
_cod_database_code 7250999
_shelx_shelxl_version_number 2018/3
_chemical_oxdiff_formula C10H14Cl1N3O
_shelx_space_group_comment
;
The symmetry employed for this shelxl refinement is uniquely defined
by the following loop, which should always be used as a source of
symmetry information in preference to the above space-group names.
They are only intended as comments.
;
_olex2_refinement_description
;
1. Fixed Uiso
 At 1.2 times of:
  All C(H) groups, All C(H,H) groups
 At 1.5 times of:
  All C(H,H,H) groups
2.a Secondary CH2 refined with riding coordinates:
 C10(H10A,H10B), C11(H11A,H11B), C12(H12A,H12B), C13(H13A,H13B)
2.b Aromatic/amide H refined with riding coordinates:
 C3(H3), C5(H5)
2.c Idealised Me refined as rotating group:
 C14(H14A,H14B,H14C)
;
_olex2_submission_special_instructions 'No special instructions were received'
_oxdiff_exptl_absorpt_empirical_details
;
Empirical correction (ABSPACK) includes:
- Absorption correction using spherical harmonics
- Frame scaling
;
_oxdiff_exptl_absorpt_empirical_full_max 1.159
_oxdiff_exptl_absorpt_empirical_full_min 0.828

loop_
_space_group_symop_operation_xyz
'x, y, z'
'-x+1/2, y+1/2, -z+1/2'
'-x, -y, -z'
'x-1/2, -y-1/2, z-1/2'

loop_
_atom_site_label
_atom_site_type_symbol
_atom_site_fract_x
_atom_site_fract_y
_atom_site_fract_z
_atom_site_U_iso_or_equiv
_atom_site_adp_type
_atom_site_occupancy
_atom_site_site_symmetry_order
_atom_site_calc_flag
_atom_site_refinement_flags_posn
_atom_site_refinement_flags_adp
_atom_site_refinement_flags_occupancy
_atom_site_disorder_assembly
_atom_site_disorder_group
Cl1 Cl 0.83159(3) 1.29328(7) 0.62910(2) 0.04788(13) Uani 1 1 d . . . . .
C1 C 0.57064(11) 0.6469(3) 0.60784(6) 0.0360(3) Uani 1 1 d . . . . .
N2 N 0.59202(10) 0.7467(2) 0.54944(5) 0.0405(3) Uani 1 1 d . . . . .
C3 C 0.67068(12) 0.9413(3) 0.55584(6) 0.0414(3) Uani 1 1 d . . . . .
H3 H 0.687480 1.015315 0.516075 0.050 Uiso 1 1 calc R U . . .
C4 C 0.72903(11) 1.0386(3) 0.62016(6) 0.0382(3) Uani 1 1 d . . . . .
C5 C 0.70143(11) 0.9235(3) 0.67685(6) 0.0391(3) Uani 1 1 d . . . . .
H5 H 0.739733 0.986146 0.720898 0.047 Uiso 1 1 calc R U . . .
N6 N 0.62279(10) 0.7273(2) 0.67180(5) 0.0395(3) Uani 1 1 d . . . . .
N7 N 0.48980(9) 0.4416(2) 0.59694(5) 0.0402(3) Uani 1 1 d . . . . .
H7 H 0.4665(14) 0.392(4) 0.5553(9) 0.050(4) Uiso 1 1 d . . . . .
C8 C 0.44062(11) 0.2885(3) 0.64075(6) 0.0394(3) Uani 1 1 d . . . . .
O9 O 0.37775(10) 0.1023(2) 0.61579(5) 0.0531(3) Uani 1 1 d . . . . .
C10 C 0.46593(12) 0.3599(3) 0.71626(6) 0.0406(3) Uani 1 1 d . . . . .
H10A H 0.449038 0.552802 0.720812 0.049 Uiso 1 1 calc R U . . .
H10B H 0.548900 0.331911 0.736914 0.049 Uiso 1 1 calc R U . . .
C11 C 0.39634(13) 0.1944(3) 0.75578(7) 0.0445(3) Uani 1 1 d . . . . .
H11A H 0.417108 0.002345 0.754168 0.053 Uiso 1 1 calc R U . . .
H11B H 0.313405 0.212831 0.733623 0.053 Uiso 1 1 calc R U . . .
C12 C 0.41811(13) 0.2840(3) 0.83055(7) 0.0432(3) Uani 1 1 d . . . . .
H12A H 0.500917 0.261626 0.852562 0.052 Uiso 1 1 calc R U . . .
H12B H 0.399814 0.477724 0.831706 0.052 Uiso 1 1 calc R U . . .
C13 C 0.34849(17) 0.1308(4) 0.87187(8) 0.0609(4) Uani 1 1 d . . . . .
H13A H 0.367658 -0.062603 0.871360 0.073 Uiso 1 1 calc R U . . .
H13B H 0.265702 0.150980 0.849544 0.073 Uiso 1 1 calc R U . . .
C14 C 0.3692(2) 0.2235(5) 0.94569(9) 0.0743(6) Uani 1 1 d . . . . .
H14A H 0.347253 0.412779 0.946819 0.111 Uiso 1 1 calc R U . . .
H14B H 0.450883 0.202839 0.968425 0.111 Uiso 1 1 calc R U . . .
H14C H 0.322900 0.114470 0.969313 0.111 Uiso 1 1 calc R U . . .

loop_
_atom_site_aniso_label
_atom_site_aniso_U_11
_atom_site_aniso_U_22
_atom_site_aniso_U_33
_atom_site_aniso_U_23
_atom_site_aniso_U_13
_atom_site_aniso_U_12
Cl1 0.0499(2) 0.0472(2) 0.04349(19) -0.00235(13) 0.00542(14) -0.00506(14)
C1 0.0351(6) 0.0446(7) 0.0256(5) -0.0044(5) 0.0021(4) 0.0050(5)
N2 0.0439(6) 0.0492(6) 0.0256(5) -0.0037(4) 0.0031(4) 0.0006(5)
C3 0.0470(7) 0.0462(7) 0.0291(6) -0.0015(5) 0.0057(5) 0.0016(6)
C4 0.0384(6) 0.0400(6) 0.0331(6) -0.0025(5) 0.0027(5) 0.0039(5)
C5 0.0396(6) 0.0466(7) 0.0273(5) -0.0060(5) 0.0007(4) 0.0039(5)
N6 0.0403(6) 0.0503(6) 0.0249(5) -0.0058(4) 0.0019(4) -0.0007(5)
N7 0.0415(6) 0.0510(7) 0.0252(5) -0.0082(4) 0.0026(4) -0.0022(5)
C8 0.0376(6) 0.0452(7) 0.0335(6) -0.0065(5) 0.0052(5) 0.0038(5)
O9 0.0606(6) 0.0573(6) 0.0403(5) -0.0132(4) 0.0101(4) -0.0149(5)
C10 0.0429(7) 0.0459(7) 0.0327(6) -0.0081(5) 0.0087(5) -0.0013(6)
C11 0.0527(8) 0.0430(7) 0.0383(7) -0.0060(5) 0.0123(6) -0.0033(6)
C12 0.0490(7) 0.0438(7) 0.0373(6) -0.0046(5) 0.0111(5) 0.0022(6)
C13 0.0811(12) 0.0592(9) 0.0484(8) -0.0018(7) 0.0277(8) -0.0073(9)
C14 0.0926(14) 0.0914(15) 0.0444(9) 0.0064(9) 0.0272(9) 0.0186(11)

loop_
_atom_type_symbol
_atom_type_description
_atom_type_scat_dispersion_real
_atom_type_scat_dispersion_imag
_atom_type_scat_source
C C 0.0181 0.0091 'International Tables Vol C Tables 4.2.6.8 and 6.1.1.4'
H H 0.0000 0.0000 'International Tables Vol C Tables 4.2.6.8 and 6.1.1.4'
Cl Cl 0.3639 0.7018 'International Tables Vol C Tables 4.2.6.8 and 6.1.1.4'
N N 0.0311 0.0180 'International Tables Vol C Tables 4.2.6.8 and 6.1.1.4'
O O 0.0492 0.0322 'International Tables Vol C Tables 4.2.6.8 and 6.1.1.4'

loop_
_geom_angle_atom_site_label_1
_geom_angle_atom_site_label_2
_geom_angle_atom_site_label_3
_geom_angle
_geom_angle_site_symmetry_1
_geom_angle_site_symmetry_3
_geom_angle_publ_flag
N2 C1 N7 113.73(10) . . ?
N6 C1 N2 125.49(12) . . ?
N6 C1 N7 120.76(11) . . ?
C3 N2 C1 117.26(11) . . ?
N2 C3 C4 121.35(12) . . ?
C3 C4 Cl1 121.73(10) . . ?
C5 C4 Cl1 121.13(10) . . ?
C5 C4 C3 117.13(12) . . ?
N6 C5 C4 122.69(11) . . ?
C5 N6 C1 116.08(11) . . ?
C1 N7 C8 133.17(10) . . ?
N7 C8 C10 119.63(12) . . ?
O9 C8 N7 117.56(11) . . ?
O9 C8 C10 122.82(13) . . ?
C8 C10 C11 113.40(11) . . ?
C10 C11 C12 111.98(11) . . ?
C13 C12 C11 114.22(12) . . ?
C12 C13 C14 113.93(16) . . ?

loop_
_geom_bond_atom_site_label_1
_geom_bond_atom_site_label_2
_geom_bond_distance
_geom_bond_site_symmetry_2
_geom_bond_publ_flag
Cl1 C4 1.7265(14) . ?
C1 N2 1.3478(17) . ?
C1 N6 1.3387(15) . ?
C1 N7 1.3740(17) . ?
N2 C3 1.3222(18) . ?
C3 C4 1.3897(17) . ?
C4 C5 1.3773(19) . ?
C5 N6 1.3300(18) . ?
N7 C8 1.3885(18) . ?
C8 O9 1.2108(17) . ?
C8 C10 1.5087(16) . ?
C10 C11 1.5136(19) . ?
C11 C12 1.5206(18) . ?
C12 C13 1.507(2) . ?
C13 C14 1.508(2) . ?

loop_
_geom_hbond_atom_site_label_D
_geom_hbond_atom_site_label_H
_geom_hbond_atom_site_label_A
_geom_hbond_distance_DH
_geom_hbond_distance_HA
_geom_hbond_distance_DA
_geom_hbond_angle_DHA
_geom_hbond_site_symmetry_A
_geom_hbond_publ_flag
N7 H7 N2 0.847(17) 2.153(18) 2.9995(14) 178.4(17) 3_666 yes
